data_7007799
loop_
_publ_author_name
'Cinellu, Maria A.'
'Minghetti, Giovanni'
'Cocco, Fabio'
'Stoccoro, Sergio'
'Zucca, Antonio'
'Manassero, Mario'
'Arca, Massimiliano'

_publ_section_title
;
 Synthesis and properties of gold alkene complexes. Crystal structure
 of [Au(bipy(oXyl))(eta(2)-CH(2)=CHPh)](PF(6)) and DFT calculations on
 the model cation [Au(bipy)(eta(2)-CH(2)=CH(2))](+).
;
_journal_issue 48
_journal_name_full 'Dalton transactions (Cambridge, England : 2003)'
_journal_page_first 5703
_journal_page_last 5716
_journal_paper_doi 10.1039/b610657a
_journal_year 2006
_chemical_formula_sum 'C27 H26 Au Cl2 F6 N2 P'
_chemical_formula_weight 791.36
_chemical_name_common (Au(bipyOxyl)(CH2=CHPh))(PF6)CH2Cl2
_space_group_IT_number 14
_symmetry_cell_setting monoclinic
_symmetry_space_group_name_Hall '-P 2ybc'
_symmetry_space_group_name_H-M 'P 1 21/c 1'
_audit_creation_date 06-06-17
_audit_creation_method 'from The Personal SDP version 2.1.1'
_cell_angle_alpha 90
_cell_angle_beta 108.48(1)
_cell_angle_gamma 90
_cell_formula_units_Z 4
_cell_length_a 15.011(1)
_cell_length_b 13.445(1)
_cell_length_c 14.603(1)
_cell_measurement_reflns_used 241
_cell_measurement_temperature 150
_cell_measurement_theta_max 23
_cell_measurement_theta_min 3
_cell_volume 2795.2(4)
_computing_cell_refinement 'SMART (Bruker)'
_computing_data_collection 'SMART (Bruker)'
_computing_data_reduction 'SAINT (Bruker)'
_computing_structure_refinement ' Full-matrix least-squares (The Personal SDP, 1991)'
_computing_structure_solution ' SHELXS-86 (Sheldrick, 1986) as implemented in The Personal SDP'
_diffrn_ambient_temperature 150
_diffrn_measurement_device 'SMART (Bruker)'
_diffrn_measurement_method omega
_diffrn_radiation_detector 'SMART CCD area detector'
_diffrn_radiation_monochromator graphite
_diffrn_radiation_source 'fine-focus sealed tube'
_diffrn_radiation_type Mo-K\a
_diffrn_radiation_wavelength 0.71073
_diffrn_reflns_limit_h_max 18
_diffrn_reflns_limit_h_min -19
_diffrn_reflns_limit_k_max 17
_diffrn_reflns_limit_k_min -17
_diffrn_reflns_limit_l_max 18
_diffrn_reflns_limit_l_min -18
_diffrn_reflns_reduction_process SAINT
_diffrn_reflns_theta_max 27.00
_diffrn_reflns_theta_min 3.00
_diffrn_standards_decay_% 0.00
_diffrn_standards_number 581
_exptl_absorpt_coefficient_mu 5.562
_exptl_absorpt_correction_T_max 1.000
_exptl_absorpt_correction_T_min 0.793
_exptl_absorpt_correction_type empirical
_exptl_absorpt_process_details ' SADABS'
_exptl_crystal_colour colourless
_exptl_crystal_density_diffrn 1.880
_exptl_crystal_description prism
_exptl_crystal_F_000 1536
_exptl_crystal_size_max 0.430
_exptl_crystal_size_mid 0.340
_exptl_crystal_size_min 0.220
_refine_diff_density_max 0.931
_refine_diff_density_min -1.157
_refine_ls_goodness_of_fit_all 0.984
_refine_ls_goodness_of_fit_obs 0.984
_refine_ls_hydrogen_treatment mixed
_refine_ls_matrix_type full
_refine_ls_number_constraints 9
_refine_ls_number_parameters 388
_refine_ls_number_reflns 6102
_refine_ls_number_restraints 0
_refine_ls_R_factor_all 0.032
_refine_ls_R_factor_obs 0.032
_refine_ls_shift/esd_max 0.018
_refine_ls_shift/esd_mean 0.001
_refine_ls_structure_factor_coef Fsqd
_refine_ls_weighting_scheme calc
_refine_ls_wR_factor_obs 0.056
_cod_data_source_file b610657a.txt
_cod_data_source_block compound_3e(PF6)CH2Cl2
_cod_original_cell_volume 2795.3(3)
_cod_database_code 7007799
_diffrn_reflns_number_total 42473
_diffrn_reflns_number_independent 6102
_r_int 0.0293
_total_number_of_frames 2770
_time_per_frame_seconds 15
_frame_width_degrees 0.30
_detector_sample_distance_cm 4.00
_conventional_r1_(i>2\s(i))_(5373_reflections) 0.019
_refine_diff_density_esd 0.142

loop_
_symmetry_equiv_pos_as_xyz
+x,+y,+z
-x,1/2+y,1/2-z
-x,-y,-z
+x,1/2-y,1/2+z

loop_
_atom_site_aniso_label
_atom_site_aniso_U_11
_atom_site_aniso_U_22
_atom_site_aniso_U_33
_atom_site_aniso_U_12
_atom_site_aniso_U_13
_atom_site_aniso_U_23
_atom_site_aniso_type_symbol
AU 0.01908(4) 0.02083(5) 0.02374(4) 0.00336(3) 0.00665(3) 0.00380(3) AU
CL1 0.0921(5) 0.0924(7) 0.0670(5) -0.0422(5) 0.0378(4) -0.0316(5) CL
CL2 0.0531(4) 0.0740(5) 0.1655(8) -0.0126(4) 0.0399(5) -0.0657(5) CL
P 0.0345(3) 0.0278(3) 0.0360(3) -0.0025(3) 0.0065(3) -0.0005(3) P
F1 0.0414(9) 0.049(1) 0.065(1) -0.0120(7) 0.0151(8) -0.0027(8) F
F2 0.074(1) 0.0270(9) 0.120(2) 0.007(1) 0.009(1) -0.003(1) F
F3 0.043(1) 0.093(1) 0.087(1) -0.026(1) 0.0168(9) -0.030(1) F
F4 0.065(1) 0.044(1) 0.072(1) 0.0183(9) 0.003(1) -0.010(1) F
F5 0.073(1) 0.090(1) 0.0408(9) -0.019(1) 0.0156(9) 0.011(1) F
F6 0.085(1) 0.089(1) 0.0361(9) 0.000(1) 0.0177(9) -0.004(1) F
N1 0.0213(9) 0.0188(9) 0.0276(9) -0.0001(7) 0.0078(7) -0.0019(8) N
N2 0.0211(8) 0.0173(9) 0.0230(9) 0.0003(7) 0.0066(7) -0.0006(7) N
C1 0.023(1) 0.029(1) 0.033(1) 0.002(1) 0.0088(9) -0.001(1) C
C2 0.022(1) 0.035(1) 0.038(1) -0.004(1) 0.0122(9) -0.009(1) C
C3 0.030(1) 0.032(1) 0.039(1) -0.007(1) 0.0183(9) -0.002(1) C
C4 0.027(1) 0.029(1) 0.033(1) -0.004(1) 0.0115(8) 0.001(1) C
C5 0.023(1) 0.020(1) 0.024(1) 0.0001(9) 0.0085(8) -0.0029(9) C
C6 0.024(1) 0.020(1) 0.024(1) -0.0008(9) 0.0080(8) -0.0012(9) C
C7 0.029(1) 0.022(1) 0.037(1) -0.001(1) 0.0083(9) 0.007(1) C
C8 0.028(1) 0.027(1) 0.044(1) 0.006(1) 0.007(1) 0.013(1) C
C9 0.023(1) 0.026(1) 0.035(1) 0.002(1) 0.0055(9) 0.005(1) C
C10 0.021(1) 0.018(1) 0.029(1) -0.0003(9) 0.0062(8) -0.0004(9) C
C11 0.016(1) 0.025(1) 0.027(1) -0.0016(9) 0.0041(8) 0.0046(9) C
C12 0.039(1) 0.026(1) 0.043(1) -0.001(1) 0.0210(9) -0.003(1) C
C13 0.035(1) 0.036(1) 0.040(1) -0.004(1) 0.013(1) -0.007(1) C
C14 0.030(1) 0.030(1) 0.025(1) 0.008(1) 0.0069(9) 0.009(1) C
C15 0.032(1) 0.042(1) 0.044(1) 0.011(1) 0.0173(9) 0.023(1) C
C16 0.026(1) 0.024(1) 0.024(1) 0.0042(9) 0.0059(8) 0.0092(9) C
C17 0.032(1) 0.029(1) 0.025(1) -0.004(1) 0.0061(9) 0.005(1) C
C18 0.056(2) 0.024(1) 0.030(1) 0.003(1) 0.014(1) 0.004(1) C
C19 0.044(1) 0.034(1) 0.042(1) 0.017(1) 0.022(1) 0.011(1) C
C20 0.027(1) 0.045(2) 0.044(1) 0.009(1) 0.011(1) 0.013(1) C
C21 0.027(1) 0.029(1) 0.033(1) 0.003(1) 0.003(1) 0.002(1) C
C22 0.021(1) 0.022(1) 0.034(1) 0.0018(9) 0.0070(9) 0.004(1) C
C23 0.028(1) 0.023(1) 0.042(1) -0.002(1) 0.007(1) 0.004(1) C
C24 0.027(1) 0.038(1) 0.036(1) -0.003(1) 0.0084(9) 0.014(1) C
C25 0.024(1) 0.041(1) 0.029(1) 0.000(1) 0.0082(9) 0.006(1) C
C26 0.019(1) 0.030(1) 0.031(1) 0.000(1) 0.0045(9) -0.001(1) C
C27 0.065(2) 0.073(3) 0.049(2) -0.001(2) 0.021(2) 0.007(2) C

loop_
_atom_site_label
_atom_site_fract_x
_atom_site_fract_y
_atom_site_fract_z
_atom_site_occupancy
_atom_site_U_iso_or_equiv
_atom_site_thermal_displace_type
_atom_site_type_symbol
AU 0.123708(6) 0.056515(6) 0.327661(6) 1.00 0.02779(3) Uani AU
CL1 0.36921(7) 0.50072(9) 0.25488(7) 1.00 0.0778(4) Uani CL
CL2 0.43430(7) 0.67316(8) 0.37417(9) 1.00 0.0930(5) Uani CL
P 0.77203(5) -0.02071(6) -0.00184(5) 1.00 0.0367(3) Uani P
F1 0.6670(1) -0.0622(1) -0.0289(2) 1.00 0.0563(8) Uani F
F2 0.7334(2) 0.0883(2) -0.0030(2) 1.00 0.086(1) Uani F
F3 0.8757(1) 0.0223(2) 0.0235(2) 1.00 0.066(1) Uani F
F4 0.8104(1) -0.1304(1) -0.0017(1) 1.00 0.0696(9) Uani F
F5 0.7595(1) -0.0138(2) -0.1137(1) 1.00 0.075(1) Uani F
F6 0.7849(2) -0.0292(2) 0.1092(1) 1.00 0.079(1) Uani F
N1 0.0379(1) -0.0425(1) 0.3827(1) 1.00 0.0266(7) Uani N
N2 0.2251(1) -0.0352(1) 0.4373(1) 1.00 0.0244(7) Uani N
C1 -0.0561(2) -0.0404(2) 0.3522(2) 1.00 0.0341(9) Uani C
C2 -0.1091(2) -0.1053(2) 0.3881(2) 1.00 0.0342(9) Uani C
C3 -0.0629(2) -0.1726(2) 0.4577(2) 1.00 0.0401(9) Uani C
C4 0.0345(2) -0.1760(2) 0.4890(2) 1.00 0.0353(9) Uani C
C5 0.0835(2) -0.1097(2) 0.4493(2) 1.00 0.0264(8) Uani C
C6 0.1874(2) -0.1091(2) 0.4757(2) 1.00 0.0266(8) Uani C
C7 0.2428(2) -0.1817(2) 0.5336(2) 1.00 0.0367(9) Uani C
C8 0.3387(2) -0.1789(2) 0.5516(2) 1.00 0.044(1) Uani C
C9 0.3775(2) -0.1023(2) 0.5132(2) 1.00 0.0349(9) Uani C
C10 0.3190(2) -0.0308(2) 0.4557(2) 1.00 0.0264(8) Uani C
C11 0.3561(2) 0.0538(2) 0.4117(2) 1.00 0.0267(9) Uani C
C12 0.3262(2) 0.1685(2) 0.5369(2) 1.00 0.045(1) Uani C
C13 0.3946(2) -0.0673(2) 0.2960(2) 1.00 0.041(1) Uani C
C14 0.0583(2) 0.1596(2) 0.2171(2) 1.00 0.0389(9) Uani C
C15 0.1566(2) 0.1716(2) 0.2461(2) 1.00 0.060(1) Uani C
C16 -0.0080(2) 0.2240(2) 0.2467(2) 1.00 0.0330(8) Uani C
C17 0.0213(2) 0.3018(2) 0.3108(2) 1.00 0.0335(9) Uani C
C18 -0.0440(2) 0.3594(2) 0.3361(2) 1.00 0.048(1) Uani C
C19 -0.1390(2) 0.3397(2) 0.2970(2) 1.00 0.061(1) Uani C
C20 -0.1688(2) 0.2627(2) 0.2333(2) 1.00 0.053(1) Uani C
C21 -0.1042(2) 0.2044(2) 0.2072(2) 1.00 0.035(1) Uani C
C22 0.3568(2) 0.1498(2) 0.4493(2) 1.00 0.0323(9) Uani C
C23 0.3851(2) 0.2288(2) 0.4033(2) 1.00 0.037(1) Uani C
C24 0.4121(2) 0.2120(2) 0.3229(2) 1.00 0.043(1) Uani C
C25 0.4141(2) 0.1176(2) 0.2882(2) 1.00 0.039(1) Uani C
C26 0.3874(2) 0.0359(2) 0.3326(2) 1.00 0.0298(9) Uani C
C27 0.4244(3) 0.5445(3) 0.3699(3) 1.00 0.076(2) Uani C
H1 0.033(2) 0.122(3) 0.165(2) 1.00 0.0428 Uiso H
H2 0.191(2) 0.146(3) 0.210(3) 1.00 0.0660 Uiso H
H3 0.185(2) 0.228(3) 0.287(2) 1.00 0.0660 Uiso H
H4 0.343(2) 0.223(3) 0.565(2) 1.00 0.0495 Uiso H
H5 0.261(2) 0.168(3) 0.524(2) 1.00 0.0495 Uiso H
H6 0.344(2) 0.121(3) 0.579(2) 1.00 0.0495 Uiso H
H7 0.388(3) -0.067(3) 0.223(3) 1.00 0.0451 Uiso H
H8 0.458(3) -0.091(3) 0.332(3) 1.00 0.0451 Uiso H
H9 0.343(2) -0.108(3) 0.297(3) 1.00 0.0451 Uiso H
H10 0.0878 0.3164 0.3382 1.00 0.0368 Uiso H
H11 -0.0230 0.4137 0.3814 1.00 0.0528 Uiso H
H12 -0.1844 0.3803 0.3147 1.00 0.0671 Uiso H
H13 -0.2354 0.2487 0.2061 1.00 0.0583 Uiso H
H14 -0.1257 0.1502 0.1616 1.00 0.0385 Uiso H
H15 -0.0882 0.0079 0.3036 1.00 0.0375 Uiso H
H16 -0.1772 -0.1030 0.3645 1.00 0.0376 Uiso H
H17 -0.0983 -0.2177 0.4848 1.00 0.0441 Uiso H
H18 0.0679 -0.2236 0.5377 1.00 0.0388 Uiso H
H19 0.2146 -0.2339 0.5612 1.00 0.0404 Uiso H
H20 0.3786 -0.2300 0.5908 1.00 0.0484 Uiso H
H21 0.4450 -0.0986 0.5263 1.00 0.0384 Uiso H
H22 0.3858 0.2959 0.4280 1.00 0.0407 Uiso H
H23 0.4300 0.2678 0.2904 1.00 0.0473 Uiso H
H24 0.4343 0.1074 0.2320 1.00 0.0429 Uiso H
H25 0.4868 0.5159 0.3934 1.00 0.0836 Uiso H
H26 0.3884 0.5239 0.4114 1.00 0.0836 Uiso H

loop_
_atom_type_symbol
_atom_type_oxidation_number
_atom_type_number_in_cell
_atom_type_scat_dispersion_real
_atom_type_scat_dispersion_imag
_atom_type_scat_source
Au 0 4 -2.688 8.7980 'International Tables Vol IV Table 2.2A'
Cl 0 8 0.1320 0.1590 'International Tables Vol IV Table 2.2A'
P 0 4 0.0900 0.0950 'International Tables Vol IV Table 2.2A'
F 0 24 0.0140 0.0100 'International Tables Vol IV Table 2.2A'
N 0 8 0.0040 0.0030 'International Tables Vol IV Table 2.2A'
C 0 108 0.0020 0.0020 'International Tables Vol IV Table 2.2A'
H 0 104 0.0000 0.0000 'International Tables Vol IV Table 2.2A'

loop_
_geom_angle_atom_site_label_1
_geom_angle_atom_site_label_2
_geom_angle_atom_site_label_3
_geom_angle
_geom_angle_site_symmetry_1
_geom_angle_site_symmetry_2
_geom_angle_site_symmetry_3
_geom_angle_publ_flag
N1 AU N2 75.1(1) 1_555 1_555 1_555 yes
N1 AU C14 119.7(1) 1_555 1_555 1_555 yes
N1 AU C15 158.6(1) 1_555 1_555 1_555 yes
N2 AU C14 165.1(1) 1_555 1_555 1_555 yes
N2 AU C15 126.2(1) 1_555 1_555 1_555 yes
C14 AU C15 39.0(1) 1_555 1_555 1_555 yes
F1 P F2 89.5(1) 1_555 1_555 1_555 yes
F1 P F3 178.9(1) 1_555 1_555 1_555 yes
F1 P F4 90.3(1) 1_555 1_555 1_555 yes
F1 P F5 88.9(1) 1_555 1_555 1_555 yes
F1 P F6 91.1(1) 1_555 1_555 1_555 yes
F2 P F3 89.6(1) 1_555 1_555 1_555 yes
F2 P F4 179.5(1) 1_555 1_555 1_555 yes
F2 P F5 90.7(1) 1_555 1_555 1_555 yes
F2 P F6 90.2(1) 1_555 1_555 1_555 yes
F3 P F4 90.5(1) 1_555 1_555 1_555 yes
F3 P F5 90.4(1) 1_555 1_555 1_555 yes
F3 P F6 89.7(1) 1_555 1_555 1_555 yes
F4 P F5 88.9(1) 1_555 1_555 1_555 yes
F4 P F6 90.3(1) 1_555 1_555 1_555 yes
F5 P F6 179.2(1) 1_555 1_555 1_555 yes
AU N1 C1 123.3(2) 1_555 1_555 1_555 yes
AU N1 C5 117.0(2) 1_555 1_555 1_555 yes
C1 N1 C5 119.7(2) 1_555 1_555 1_555 yes
AU N2 C6 115.5(1) 1_555 1_555 1_555 yes
AU N2 C10 123.8(2) 1_555 1_555 1_555 yes
C6 N2 C10 119.9(2) 1_555 1_555 1_555 yes
N1 C1 C2 122.1(2) 1_555 1_555 1_555 yes
N1 C1 H15 119.0 1_555 1_555 1_555 yes
C2 C1 H15 119.0 1_555 1_555 1_555 yes
C1 C2 C3 118.5(2) 1_555 1_555 1_555 yes
C1 C2 H16 120.7 1_555 1_555 1_555 yes
C3 C2 H16 120.7 1_555 1_555 1_555 yes
C2 C3 C4 119.8(3) 1_555 1_555 1_555 yes
C2 C3 H17 120.1 1_555 1_555 1_555 yes
C4 C3 H17 120.1 1_555 1_555 1_555 yes
C3 C4 C5 118.8(2) 1_555 1_555 1_555 yes
C3 C4 H18 120.6 1_555 1_555 1_555 yes
C5 C4 H18 120.6 1_555 1_555 1_555 yes
N1 C5 C4 121.1(2) 1_555 1_555 1_555 yes
N1 C5 C6 115.8(2) 1_555 1_555 1_555 yes
C4 C5 C6 123.1(2) 1_555 1_555 1_555 yes
N2 C6 C5 116.1(2) 1_555 1_555 1_555 yes
N2 C6 C7 121.6(2) 1_555 1_555 1_555 yes
C5 C6 C7 122.2(2) 1_555 1_555 1_555 yes
C6 C7 C8 119.0(2) 1_555 1_555 1_555 yes
C6 C7 H19 120.5 1_555 1_555 1_555 yes
C8 C7 H19 120.5 1_555 1_555 1_555 yes
C7 C8 C9 119.4(2) 1_555 1_555 1_555 yes
C7 C8 H20 120.3 1_555 1_555 1_555 yes
C9 C8 H20 120.3 1_555 1_555 1_555 yes
C8 C9 C10 119.4(2) 1_555 1_555 1_555 yes
C8 C9 H21 120.3 1_555 1_555 1_555 yes
C10 C9 H21 120.3 1_555 1_555 1_555 yes
N2 C10 C9 120.7(2) 1_555 1_555 1_555 yes
N2 C10 C11 117.1(2) 1_555 1_555 1_555 yes
C9 C10 C11 122.3(2) 1_555 1_555 1_555 yes
C10 C11 C22 119.3(3) 1_555 1_555 1_555 yes
C10 C11 C26 119.4(2) 1_555 1_555 1_555 yes
C22 C11 C26 121.2(2) 1_555 1_555 1_555 yes
C22 C12 H4 116.0(27) 1_555 1_555 1_555 yes
C22 C12 H5 114.2(22) 1_555 1_555 1_555 yes
C22 C12 H6 112.0(26) 1_555 1_555 1_555 yes
H4 C12 H5 103.8(33) 1_555 1_555 1_555 yes
H4 C12 H6 108.4(32) 1_555 1_555 1_555 yes
H5 C12 H6 101.2(32) 1_555 1_555 1_555 yes
C26 C13 H7 111.9(19) 1_555 1_555 1_555 yes
C26 C13 H8 106.2(22) 1_555 1_555 1_555 yes
C26 C13 H9 111.6(24) 1_555 1_555 1_555 yes
H7 C13 H8 107.9(33) 1_555 1_555 1_555 yes
H7 C13 H9 102.1(30) 1_555 1_555 1_555 yes
H8 C13 H9 117.3(31) 1_555 1_555 1_555 yes
AU C14 C15 70.0(1) 1_555 1_555 1_555 yes
AU C14 C16 110.6(2) 1_555 1_555 1_555 yes
AU C14 H1 104.9(22) 1_555 1_555 1_555 yes
C15 C14 C16 125.5(2) 1_555 1_555 1_555 yes
C15 C14 H1 116.8(23) 1_555 1_555 1_555 yes
C16 C14 H1 115.3(22) 1_555 1_555 1_555 yes
AU C15 C14 71.0(2) 1_555 1_555 1_555 yes
AU C15 H2 108.8(24) 1_555 1_555 1_555 yes
AU C15 H3 111.3(22) 1_555 1_555 1_555 yes
C14 C15 H2 120.4(20) 1_555 1_555 1_555 yes
C14 C15 H3 118.8(22) 1_555 1_555 1_555 yes
H2 C15 H3 116.0(32) 1_555 1_555 1_555 yes
C14 C16 C17 122.8(2) 1_555 1_555 1_555 yes
C14 C16 C21 118.0(2) 1_555 1_555 1_555 yes
C17 C16 C21 119.2(2) 1_555 1_555 1_555 yes
C16 C17 C18 120.2(2) 1_555 1_555 1_555 yes
C16 C17 H10 119.9 1_555 1_555 1_555 yes
C18 C17 H10 119.9 1_555 1_555 1_555 yes
C17 C18 C19 120.4(2) 1_555 1_555 1_555 yes
C17 C18 H11 119.8 1_555 1_555 1_555 yes
C19 C18 H11 119.8 1_555 1_555 1_555 yes
C18 C19 C20 119.8(3) 1_555 1_555 1_555 yes
C18 C19 H12 120.1 1_555 1_555 1_555 yes
C20 C19 H12 120.1 1_555 1_555 1_555 yes
C19 C20 C21 120.5(2) 1_555 1_555 1_555 yes
C19 C20 H13 119.8 1_555 1_555 1_555 yes
C21 C20 H13 119.8 1_555 1_555 1_555 yes
C16 C21 C20 119.9(2) 1_555 1_555 1_555 yes
C16 C21 H14 120.0 1_555 1_555 1_555 yes
C20 C21 H14 120.0 1_555 1_555 1_555 yes
C11 C22 C12 121.2(2) 1_555 1_555 1_555 yes
C11 C22 C23 118.7(3) 1_555 1_555 1_555 yes
C12 C22 C23 120.2(2) 1_555 1_555 1_555 yes
C22 C23 C24 120.2(2) 1_555 1_555 1_555 yes
C22 C23 H22 119.9 1_555 1_555 1_555 yes
C24 C23 H22 119.9 1_555 1_555 1_555 yes
C23 C24 C25 120.9(3) 1_555 1_555 1_555 yes
C23 C24 H23 119.5 1_555 1_555 1_555 yes
C25 C24 H23 119.5 1_555 1_555 1_555 yes
C24 C25 C26 120.9(3) 1_555 1_555 1_555 yes
C24 C25 H24 119.6 1_555 1_555 1_555 yes
C26 C25 H24 119.6 1_555 1_555 1_555 yes
C11 C26 C13 122.2(2) 1_555 1_555 1_555 yes
C11 C26 C25 118.0(2) 1_555 1_555 1_555 yes
C13 C26 C25 119.8(3) 1_555 1_555 1_555 yes
CL1 C27 CL2 112.6(2) 1_555 1_555 1_555 yes
CL1 C27 H25 108.7 1_555 1_555 1_555 yes
CL1 C27 H26 108.7 1_555 1_555 1_555 yes
CL2 C27 H25 108.7 1_555 1_555 1_555 yes
CL2 C27 H26 108.7 1_555 1_555 1_555 yes
H25 C27 H26 109.5 1_555 1_555 1_555 yes

loop_
_geom_bond_atom_site_label_1
_geom_bond_atom_site_label_2
_geom_bond_distance
_geom_bond_site_symmetry_1
_geom_bond_site_symmetry_2
_geom_bond_publ_flag
AU N1 2.175(2) 1_555 1_555 yes
AU N2 2.204(2) 1_555 1_555 yes
AU C14 2.118(2) 1_555 1_555 yes
AU C15 2.105(3) 1_555 1_555 yes
CL1 C27 1.724(4) 1_555 1_555 yes
CL2 C27 1.736(4) 1_555 1_555 yes
P F1 1.599(2) 1_555 1_555 yes
P F2 1.574(2) 1_555 1_555 yes
P F3 1.590(2) 1_555 1_555 yes
P F4 1.584(2) 1_555 1_555 yes
P F5 1.586(2) 1_555 1_555 yes
P F6 1.575(2) 1_555 1_555 yes
N1 C1 1.338(3) 1_555 1_555 yes
N1 C5 1.345(3) 1_555 1_555 yes
N2 C6 1.350(3) 1_555 1_555 yes
N2 C10 1.350(3) 1_555 1_555 yes
C1 C2 1.390(4) 1_555 1_555 yes
C1 H15 0.970 1_555 1_555 yes
C2 C3 1.373(4) 1_555 1_555 yes
C2 H16 0.970 1_555 1_555 yes
C3 C4 1.388(3) 1_555 1_555 yes
C3 H17 0.970 1_555 1_555 yes
C4 C5 1.393(4) 1_555 1_555 yes
C4 H18 0.970 1_555 1_555 yes
C5 C6 1.484(3) 1_555 1_555 yes
C6 C7 1.383(3) 1_555 1_555 yes
C7 C8 1.380(4) 1_555 1_555 yes
C7 H19 0.970 1_555 1_555 yes
C8 C9 1.386(4) 1_555 1_555 yes
C8 H20 0.970 1_555 1_555 yes
C9 C10 1.391(3) 1_555 1_555 yes
C9 H21 0.970 1_555 1_555 yes
C10 C11 1.498(4) 1_555 1_555 yes
C11 C22 1.401(3) 1_555 1_555 yes
C11 C26 1.399(4) 1_555 1_555 yes
C12 C22 1.511(4) 1_555 1_555 yes
C12 H4 0.838(35) 1_555 1_555 yes
C12 H5 0.938(33) 1_555 1_555 yes
C12 H6 0.869(35) 1_555 1_555 yes
C13 C26 1.503(4) 1_555 1_555 yes
C13 H7 1.047(46) 1_555 1_555 yes
C13 H8 0.986(34) 1_555 1_555 yes
C13 H9 0.959(38) 1_555 1_555 yes
C14 C15 1.409(4) 1_555 1_555 yes
C14 C16 1.484(4) 1_555 1_555 yes
C14 H1 0.891(32) 1_555 1_555 yes
C15 H2 0.915(41) 1_555 1_555 yes
C15 H3 0.975(34) 1_555 1_555 yes
C16 C17 1.380(3) 1_555 1_555 yes
C16 C21 1.399(3) 1_555 1_555 yes
C17 C18 1.388(4) 1_555 1_555 yes
C17 H10 0.970 1_555 1_555 yes
C18 C19 1.383(4) 1_555 1_555 yes
C18 H11 0.970 1_555 1_555 yes
C19 C20 1.369(4) 1_555 1_555 yes
C19 H12 0.970 1_555 1_555 yes
C20 C21 1.391(4) 1_555 1_555 yes
C20 H13 0.970 1_555 1_555 yes
C21 H14 0.970 1_555 1_555 yes
C22 C23 1.393(4) 1_555 1_555 yes
C23 C24 1.376(4) 1_555 1_555 yes
C23 H22 0.970 1_555 1_555 yes
C24 C25 1.370(4) 1_555 1_555 yes
C24 H23 0.970 1_555 1_555 yes
C25 C26 1.397(4) 1_555 1_555 yes
C25 H24 0.970 1_555 1_555 yes
C27 H25 0.970 1_555 1_555 yes
C27 H26 0.970 1_555 1_555 yes
